data_1559008
loop_
_publ_author_name
'Tan, Bojun'
'Liu, Long'
'Zheng, Huayu'
'Cheng, Tianyi'
'Zhu, Dianhu'
'Yang, Xiaofeng'
'Luan, Xinjun'

_publ_section_title
;
 Two-in-One Strategy for Fluorene-Based Spirocycles via Pd(0)-Catalyzed
 Spiroannulation of o-Iodobiaryls with Bromonaphthols
;
_journal_name_full 'Chemical Science'
_journal_paper_doi 10.1039/D0SC04386A
_journal_year 2020
_chemical_formula_sum 'C24 H18 O'
_chemical_formula_weight 322.38
_space_group_crystal_system monoclinic
_space_group_IT_number 15
_space_group_name_Hall '-C 2yc'
_space_group_name_H-M_alt 'C 1 2/c 1'
_atom_sites_solution_hydrogens geom
_audit_creation_method SHELXL-2014/7
_audit_update_record
;
2020-06-17 deposited with the CCDC.	2020-09-08 downloaded from the CCDC.
;
_cell_angle_alpha 90
_cell_angle_beta 103.729(8)
_cell_angle_gamma 90
_cell_formula_units_Z 8
_cell_length_a 29.083(12)
_cell_length_b 9.001(4)
_cell_length_c 13.882(6)
_cell_measurement_reflns_used 1640
_cell_measurement_temperature 296(2)
_cell_measurement_theta_max 22.40
_cell_measurement_theta_min 2.37
_cell_volume 3530(3)
_computing_structure_refinement 'SHELXL-2014/7 (Sheldrick, 2014)'
_diffrn_ambient_temperature 296(2)
_diffrn_measured_fraction_theta_full 0.995
_diffrn_measured_fraction_theta_max 0.995
_diffrn_measurement_device_type 'Bruker APEX-II CCD'
_diffrn_measurement_method '\f and \w scans'
_diffrn_radiation_type MoK\a
_diffrn_radiation_wavelength 0.71073
_diffrn_reflns_av_R_equivalents 0.0346
_diffrn_reflns_av_unetI/netI 0.0392
_diffrn_reflns_Laue_measured_fraction_full 0.995
_diffrn_reflns_Laue_measured_fraction_max 0.995
_diffrn_reflns_limit_h_max 29
_diffrn_reflns_limit_h_min -34
_diffrn_reflns_limit_k_max 10
_diffrn_reflns_limit_k_min -10
_diffrn_reflns_limit_l_max 15
_diffrn_reflns_limit_l_min -16
_diffrn_reflns_number 8583
_diffrn_reflns_point_group_measured_fraction_full 0.995
_diffrn_reflns_point_group_measured_fraction_max 0.995
_diffrn_reflns_theta_full 25.096
_diffrn_reflns_theta_max 25.096
_diffrn_reflns_theta_min 1.442
_exptl_absorpt_coefficient_mu 0.072
_exptl_crystal_colour colorless
_exptl_crystal_density_diffrn 1.213
_exptl_crystal_description block
_exptl_crystal_F_000 1360
_exptl_crystal_size_max 0.367
_exptl_crystal_size_mid 0.285
_exptl_crystal_size_min 0.210
_refine_diff_density_max 0.191
_refine_diff_density_min -0.192
_refine_diff_density_rms 0.054
_refine_ls_extinction_method none
_refine_ls_goodness_of_fit_ref 1.033
_refine_ls_hydrogen_treatment constr
_refine_ls_matrix_type full
_refine_ls_number_parameters 228
_refine_ls_number_reflns 3130
_refine_ls_number_restraints 0
_refine_ls_restrained_S_all 1.033
_refine_ls_R_factor_all 0.0768
_refine_ls_R_factor_gt 0.0494
_refine_ls_shift/su_max 0.000
_refine_ls_shift/su_mean 0.000
_refine_ls_structure_factor_coef Fsqd
_refine_ls_weighting_details 'w=1/[\s^2^(Fo^2^)+(0.0676P)^2^+1.0715P] where P=(Fo^2^+2Fc^2^)/3'
_refine_ls_weighting_scheme calc
_refine_ls_wR_factor_gt 0.1193
_refine_ls_wR_factor_ref 0.1405
_reflns_Friedel_coverage 0.000
_reflns_number_gt 2136
_reflns_number_total 3130
_reflns_threshold_expression 'I > 2\s(I)'
_cod_data_source_file d0sc04386a2.cif
_cod_data_source_block xb9728_0m
_cod_original_cell_volume 3530(2)
_cod_original_sg_symbol_H-M 'C 2/c'
_cod_database_code 1559008
_shelx_shelxl_version_number 2014/7
_shelx_space_group_comment
;
The symmetry employed for this shelxl refinement is uniquely defined
by the following loop, which should always be used as a source of
symmetry information in preference to the above space-group names.
They are only intended as comments.
;
_shelx_estimated_absorpt_t_min 0.974
_shelx_estimated_absorpt_t_max 0.985

loop_
_space_group_symop_operation_xyz
'x, y, z'
'-x, y, -z+1/2'
'x+1/2, y+1/2, z'
'-x+1/2, y+1/2, -z+1/2'
'-x, -y, -z'
'x, -y, z-1/2'
'-x+1/2, -y+1/2, -z'
'x+1/2, -y+1/2, z-1/2'

loop_
_atom_site_label
_atom_site_type_symbol
_atom_site_fract_x
_atom_site_fract_y
_atom_site_fract_z
_atom_site_U_iso_or_equiv
_atom_site_adp_type
_atom_site_occupancy
_atom_site_site_symmetry_order
_atom_site_calc_flag
_atom_site_refinement_flags_posn
_atom_site_refinement_flags_adp
_atom_site_refinement_flags_occupancy
_atom_site_disorder_assembly
_atom_site_disorder_group
O1 O 0.10536(7) 0.39178(18) 0.76160(13) 0.0698(5) Uani 1 1 d . . . . .
C1 C 0.10160(7) 0.2581(2) 0.74665(16) 0.0470(5) Uani 1 1 d . . . . .
C2 C 0.08588(10) 0.1587(3) 0.81531(19) 0.0682(7) Uani 1 1 d . . . . .
H2 H 0.0730 0.1990 0.8647 0.082 Uiso 1 1 calc R U . . .
C3 C 0.08956(10) 0.0108(3) 0.80920(18) 0.0685(7) Uani 1 1 d . . . . .
H3 H 0.0792 -0.0477 0.8551 0.082 Uiso 1 1 calc R U . . .
C4 C 0.10896(8) -0.0626(2) 0.73445(16) 0.0482(6) Uani 1 1 d . . . . .
C5 C 0.11781(9) -0.2173(3) 0.73772(19) 0.0613(7) Uani 1 1 d . . . . .
H5 H 0.1106 -0.2736 0.7884 0.074 Uiso 1 1 calc R U . . .
C6 C 0.13678(8) -0.2863(3) 0.6676(2) 0.0615(7) Uani 1 1 d . . . . .
H6 H 0.1425 -0.3880 0.6710 0.074 Uiso 1 1 calc R U . . .
C7 C 0.14721(8) -0.2035(2) 0.5927(2) 0.0563(6) Uani 1 1 d . . . . .
H7 H 0.1600 -0.2495 0.5450 0.068 Uiso 1 1 calc R U . . .
C8 C 0.13881(7) -0.0507(2) 0.58758(17) 0.0454(5) Uani 1 1 d . . . . .
H8 H 0.1458 0.0037 0.5359 0.055 Uiso 1 1 calc R U . . .
C9 C 0.12031(6) 0.0215(2) 0.65825(14) 0.0371(5) Uani 1 1 d . . . . .
C10 C 0.11189(7) 0.1898(2) 0.65193(14) 0.0361(5) Uani 1 1 d . . . . .
C11 C 0.06894(7) 0.2300(2) 0.56720(14) 0.0369(5) Uani 1 1 d . . . . .
C12 C 0.02244(7) 0.1843(2) 0.55284(17) 0.0499(6) Uani 1 1 d . . . . .
H12 H 0.0137 0.1175 0.5964 0.060 Uiso 1 1 calc R U . . .
C13 C -0.01105(8) 0.2399(3) 0.47221(19) 0.0615(7) Uani 1 1 d . . . . .
H13 H -0.0424 0.2098 0.4617 0.074 Uiso 1 1 calc R U . . .
C14 C 0.00195(9) 0.3401(3) 0.40725(19) 0.0622(7) Uani 1 1 d . . . . .
H14 H -0.0210 0.3777 0.3544 0.075 Uiso 1 1 calc R U . . .
C15 C 0.04871(8) 0.3846(2) 0.42019(16) 0.0508(6) Uani 1 1 d . . . . .
H15 H 0.0573 0.4506 0.3760 0.061 Uiso 1 1 calc R U . . .
C16 C 0.08245(7) 0.3289(2) 0.50038(15) 0.0379(5) Uani 1 1 d . . . . .
C17 C 0.13391(7) 0.3520(2) 0.53145(15) 0.0375(5) Uani 1 1 d . . . . .
C18 C 0.15164(7) 0.2735(2) 0.61966(14) 0.0365(5) Uani 1 1 d . . . . .
C19 C 0.19967(7) 0.2746(2) 0.66556(16) 0.0453(5) Uani 1 1 d . . . . .
C20 C 0.22937(8) 0.3542(2) 0.61801(19) 0.0533(6) Uani 1 1 d . . . . .
H20 H 0.2617 0.3552 0.6466 0.064 Uiso 1 1 calc R U . . .
C21 C 0.21263(8) 0.4320(2) 0.52985(19) 0.0507(6) Uani 1 1 d . . . . .
C22 C 0.16453(8) 0.4313(2) 0.48634(17) 0.0469(6) Uani 1 1 d . . . . .
H22 H 0.1527 0.4831 0.4277 0.056 Uiso 1 1 calc R U . . .
C23 C 0.24670(10) 0.5142(3) 0.4813(2) 0.0797(9) Uani 1 1 d . . . . .
H23A H 0.2375 0.4999 0.4108 0.120 Uiso 1 1 calc R U . . .
H23B H 0.2781 0.4764 0.5064 0.120 Uiso 1 1 calc R U . . .
H23C H 0.2461 0.6182 0.4961 0.120 Uiso 1 1 calc R U . . .
C24 C 0.21937(9) 0.1918(3) 0.7609(2) 0.0700(8) Uani 1 1 d . . . . .
H24A H 0.2006 0.2135 0.8076 0.105 Uiso 1 1 calc R U . . .
H24B H 0.2515 0.2222 0.7879 0.105 Uiso 1 1 calc R U . . .
H24C H 0.2185 0.0869 0.7479 0.105 Uiso 1 1 calc R U . . .

loop_
_atom_site_aniso_label
_atom_site_aniso_U_11
_atom_site_aniso_U_22
_atom_site_aniso_U_33
_atom_site_aniso_U_23
_atom_site_aniso_U_13
_atom_site_aniso_U_12
O1 0.1071(15) 0.0477(10) 0.0627(11) -0.0159(8) 0.0360(10) -0.0058(9)
C1 0.0549(14) 0.0481(13) 0.0391(12) -0.0052(10) 0.0130(10) -0.0038(11)
C2 0.100(2) 0.0672(18) 0.0489(15) -0.0042(12) 0.0414(15) -0.0089(15)
C3 0.099(2) 0.0649(17) 0.0490(15) 0.0099(13) 0.0319(14) -0.0146(15)
C4 0.0548(14) 0.0441(13) 0.0431(13) 0.0065(10) 0.0065(11) -0.0077(10)
C5 0.0689(16) 0.0457(14) 0.0614(16) 0.0198(12) -0.0002(13) -0.0099(12)
C6 0.0575(15) 0.0350(12) 0.0846(19) 0.0054(13) 0.0023(14) 0.0009(11)
C7 0.0497(14) 0.0389(13) 0.0800(18) -0.0066(12) 0.0147(12) 0.0004(10)
C8 0.0435(12) 0.0397(12) 0.0546(14) 0.0001(10) 0.0145(10) -0.0026(9)
C9 0.0362(11) 0.0343(11) 0.0387(11) 0.0022(9) 0.0047(9) -0.0046(8)
C10 0.0408(11) 0.0334(10) 0.0344(11) -0.0006(8) 0.0098(9) -0.0049(8)
C11 0.0410(12) 0.0340(10) 0.0364(11) -0.0043(9) 0.0109(9) 0.0010(9)
C12 0.0431(13) 0.0518(13) 0.0557(14) 0.0034(11) 0.0135(11) -0.0039(10)
C13 0.0393(13) 0.0727(17) 0.0684(17) 0.0020(14) 0.0044(12) -0.0039(12)
C14 0.0540(16) 0.0708(17) 0.0547(15) 0.0082(13) -0.0015(12) 0.0060(12)
C15 0.0579(15) 0.0486(13) 0.0440(13) 0.0082(10) 0.0084(11) 0.0043(11)
C16 0.0454(12) 0.0320(10) 0.0368(11) -0.0015(9) 0.0108(9) 0.0009(9)
C17 0.0476(13) 0.0276(10) 0.0393(12) -0.0033(8) 0.0144(10) -0.0030(9)
C18 0.0433(12) 0.0281(10) 0.0395(11) -0.0042(9) 0.0125(9) -0.0046(9)
C19 0.0451(13) 0.0357(11) 0.0522(13) -0.0038(10) 0.0057(10) -0.0046(9)
C20 0.0408(13) 0.0417(13) 0.0771(17) -0.0093(12) 0.0132(12) -0.0078(10)
C21 0.0544(15) 0.0365(12) 0.0676(16) -0.0072(11) 0.0272(12) -0.0103(10)
C22 0.0648(15) 0.0342(11) 0.0463(13) -0.0002(9) 0.0225(12) -0.0059(10)
C23 0.0807(19) 0.0653(17) 0.108(2) -0.0086(16) 0.0519(18) -0.0258(15)
C24 0.0579(16) 0.0697(17) 0.0696(18) 0.0047(14) -0.0105(13) -0.0026(13)

loop_
_atom_type_symbol
_atom_type_description
_atom_type_scat_dispersion_real
_atom_type_scat_dispersion_imag
_atom_type_scat_source
C C 0.0033 0.0016 'International Tables Vol C Tables 4.2.6.8 and 6.1.1.4'
H H 0.0000 0.0000 'International Tables Vol C Tables 4.2.6.8 and 6.1.1.4'
O O 0.0106 0.0060 'International Tables Vol C Tables 4.2.6.8 and 6.1.1.4'

loop_
_geom_angle_atom_site_label_1
_geom_angle_atom_site_label_2
_geom_angle_atom_site_label_3
_geom_angle
_geom_angle_site_symmetry_1
_geom_angle_site_symmetry_3
_geom_angle_publ_flag
O1 C1 C2 121.5(2) . . ?
O1 C1 C10 120.60(19) . . ?
C2 C1 C10 117.85(19) . . ?
C3 C2 C1 121.8(2) . . ?
C3 C2 H2 119.1 . . ?
C1 C2 H2 119.1 . . ?
C2 C3 C4 123.2(2) . . ?
C2 C3 H3 118.4 . . ?
C4 C3 H3 118.4 . . ?
C9 C4 C5 118.8(2) . . ?
C9 C4 C3 119.6(2) . . ?
C5 C4 C3 121.6(2) . . ?
C6 C5 C4 121.5(2) . . ?
C6 C5 H5 119.3 . . ?
C4 C5 H5 119.3 . . ?
C7 C6 C5 119.3(2) . . ?
C7 C6 H6 120.3 . . ?
C5 C6 H6 120.3 . . ?
C6 C7 C8 120.5(2) . . ?
C6 C7 H7 119.8 . . ?
C8 C7 H7 119.8 . . ?
C9 C8 C7 121.2(2) . . ?
C9 C8 H8 119.4 . . ?
C7 C8 H8 119.4 . . ?
C8 C9 C4 118.74(19) . . ?
C8 C9 C10 120.37(17) . . ?
C4 C9 C10 120.88(18) . . ?
C18 C10 C9 112.36(15) . . ?
C18 C10 C11 101.10(15) . . ?
C9 C10 C11 111.38(15) . . ?
C18 C10 C1 111.46(15) . . ?
C9 C10 C1 113.88(16) . . ?
C11 C10 C1 105.71(16) . . ?
C12 C11 C16 120.65(19) . . ?
C12 C11 C10 128.91(18) . . ?
C16 C11 C10 110.42(16) . . ?
C11 C12 C13 118.9(2) . . ?
C11 C12 H12 120.5 . . ?
C13 C12 H12 120.5 . . ?
C14 C13 C12 120.6(2) . . ?
C14 C13 H13 119.7 . . ?
C12 C13 H13 119.7 . . ?
C15 C14 C13 120.8(2) . . ?
C15 C14 H14 119.6 . . ?
C13 C14 H14 119.6 . . ?
C14 C15 C16 118.9(2) . . ?
C14 C15 H15 120.6 . . ?
C16 C15 H15 120.6 . . ?
C15 C16 C11 120.10(19) . . ?
C15 C16 C17 131.23(19) . . ?
C11 C16 C17 108.67(17) . . ?
C22 C17 C18 120.45(19) . . ?
C22 C17 C16 130.70(19) . . ?
C18 C17 C16 108.81(16) . . ?
C19 C18 C17 121.17(18) . . ?
C19 C18 C10 127.94(18) . . ?
C17 C18 C10 110.88(17) . . ?
C18 C19 C20 116.9(2) . . ?
C18 C19 C24 122.0(2) . . ?
C20 C19 C24 121.2(2) . . ?
C21 C20 C19 123.0(2) . . ?
C21 C20 H20 118.5 . . ?
C19 C20 H20 118.5 . . ?
C22 C21 C20 119.1(2) . . ?
C22 C21 C23 120.5(2) . . ?
C20 C21 C23 120.4(2) . . ?
C21 C22 C17 119.4(2) . . ?
C21 C22 H22 120.3 . . ?
C17 C22 H22 120.3 . . ?
C21 C23 H23A 109.5 . . ?
C21 C23 H23B 109.5 . . ?
H23A C23 H23B 109.5 . . ?
C21 C23 H23C 109.5 . . ?
H23A C23 H23C 109.5 . . ?
H23B C23 H23C 109.5 . . ?
C19 C24 H24A 109.5 . . ?
C19 C24 H24B 109.5 . . ?
H24A C24 H24B 109.5 . . ?
C19 C24 H24C 109.5 . . ?
H24A C24 H24C 109.5 . . ?
H24B C24 H24C 109.5 . . ?

loop_
_geom_bond_atom_site_label_1
_geom_bond_atom_site_label_2
_geom_bond_distance
_geom_bond_site_symmetry_2
_geom_bond_publ_flag
O1 C1 1.222(3) . ?
C1 C2 1.458(3) . ?
C1 C10 1.544(3) . ?
C2 C3 1.340(4) . ?
C2 H2 0.9300 . ?
C3 C4 1.452(3) . ?
C3 H3 0.9300 . ?
C4 C9 1.403(3) . ?
C4 C5 1.414(3) . ?
C5 C6 1.375(3) . ?
C5 H5 0.9300 . ?
C6 C7 1.370(3) . ?
C6 H6 0.9300 . ?
C7 C8 1.396(3) . ?
C7 H7 0.9300 . ?
C8 C9 1.387(3) . ?
C8 H8 0.9300 . ?
C9 C10 1.534(3) . ?
C10 C18 1.533(3) . ?
C10 C11 1.542(3) . ?
C11 C12 1.382(3) . ?
C11 C16 1.407(3) . ?
C12 C13 1.391(3) . ?
C12 H12 0.9300 . ?
C13 C14 1.389(3) . ?
C13 H13 0.9300 . ?
C14 C15 1.388(3) . ?
C14 H14 0.9300 . ?
C15 C16 1.391(3) . ?
C15 H15 0.9300 . ?
C16 C17 1.471(3) . ?
C17 C22 1.400(3) . ?
C17 C18 1.402(3) . ?
C18 C19 1.391(3) . ?
C19 C20 1.402(3) . ?
C19 C24 1.509(3) . ?
C20 C21 1.393(3) . ?
C20 H20 0.9300 . ?
C21 C22 1.386(3) . ?
C21 C23 1.517(3) . ?
C22 H22 0.9300 . ?
C23 H23A 0.9600 . ?
C23 H23B 0.9600 . ?
C23 H23C 0.9600 . ?
C24 H24A 0.9600 . ?
C24 H24B 0.9600 . ?
C24 H24C 0.9600 . ?

loop_
_geom_torsion_atom_site_label_1
_geom_torsion_atom_site_label_2
_geom_torsion_atom_site_label_3
_geom_torsion_atom_site_label_4
_geom_torsion
_geom_torsion_site_symmetry_1
_geom_torsion_site_symmetry_2
_geom_torsion_site_symmetry_3
_geom_torsion_site_symmetry_4
_geom_torsion_publ_flag
O1 C1 C2 C3 -168.0(3) . . . . ?
C10 C1 C2 C3 13.9(4) . . . . ?
C1 C2 C3 C4 -0.4(4) . . . . ?
C2 C3 C4 C9 -6.6(4) . . . . ?
C2 C3 C4 C5 171.9(3) . . . . ?
C9 C4 C5 C6 -0.6(3) . . . . ?
C3 C4 C5 C6 -179.1(2) . . . . ?
C4 C5 C6 C7 -0.2(4) . . . . ?
C5 C6 C7 C8 0.2(3) . . . . ?
C6 C7 C8 C9 0.7(3) . . . . ?
C7 C8 C9 C4 -1.5(3) . . . . ?
C7 C8 C9 C10 179.27(19) . . . . ?
C5 C4 C9 C8 1.4(3) . . . . ?
C3 C4 C9 C8 180.0(2) . . . . ?
C5 C4 C9 C10 -179.37(19) . . . . ?
C3 C4 C9 C10 -0.8(3) . . . . ?
C8 C9 C10 C18 -39.6(2) . . . . ?
C4 C9 C10 C18 141.26(19) . . . . ?
C8 C9 C10 C11 73.1(2) . . . . ?
C4 C9 C10 C11 -106.1(2) . . . . ?
C8 C9 C10 C1 -167.50(17) . . . . ?
C4 C9 C10 C1 13.3(3) . . . . ?
O1 C1 C10 C18 34.1(3) . . . . ?
C2 C1 C10 C18 -147.9(2) . . . . ?
O1 C1 C10 C9 162.5(2) . . . . ?
C2 C1 C10 C9 -19.5(3) . . . . ?
O1 C1 C10 C11 -74.9(2) . . . . ?
C2 C1 C10 C11 103.1(2) . . . . ?
C18 C10 C11 C12 178.17(19) . . . . ?
C9 C10 C11 C12 58.6(3) . . . . ?
C1 C10 C11 C12 -65.6(2) . . . . ?
C18 C10 C11 C16 -2.99(19) . . . . ?
C9 C10 C11 C16 -122.54(17) . . . . ?
C1 C10 C11 C16 113.28(18) . . . . ?
C16 C11 C12 C13 -1.2(3) . . . . ?
C10 C11 C12 C13 177.5(2) . . . . ?
C11 C12 C13 C14 -0.2(4) . . . . ?
C12 C13 C14 C15 1.3(4) . . . . ?
C13 C14 C15 C16 -0.9(4) . . . . ?
C14 C15 C16 C11 -0.5(3) . . . . ?
C14 C15 C16 C17 178.2(2) . . . . ?
C12 C11 C16 C15 1.6(3) . . . . ?
C10 C11 C16 C15 -177.36(18) . . . . ?
C12 C11 C16 C17 -177.38(17) . . . . ?
C10 C11 C16 C17 3.7(2) . . . . ?
C15 C16 C17 C22 -3.8(4) . . . . ?
C11 C16 C17 C22 175.06(19) . . . . ?
C15 C16 C17 C18 178.4(2) . . . . ?
C11 C16 C17 C18 -2.8(2) . . . . ?
C22 C17 C18 C19 1.3(3) . . . . ?
C16 C17 C18 C19 179.45(17) . . . . ?
C22 C17 C18 C10 -177.29(17) . . . . ?
C16 C17 C18 C10 0.8(2) . . . . ?
C9 C10 C18 C19 -58.4(3) . . . . ?
C11 C10 C18 C19 -177.26(19) . . . . ?
C1 C10 C18 C19 70.8(2) . . . . ?
C9 C10 C18 C17 120.08(18) . . . . ?
C11 C10 C18 C17 1.23(19) . . . . ?
C1 C10 C18 C17 -110.71(19) . . . . ?
C17 C18 C19 C20 -1.7(3) . . . . ?
C10 C18 C19 C20 176.62(18) . . . . ?
C17 C18 C19 C24 179.5(2) . . . . ?
C10 C18 C19 C24 -2.2(3) . . . . ?
C18 C19 C20 C21 1.1(3) . . . . ?
C24 C19 C20 C21 179.9(2) . . . . ?
C19 C20 C21 C22 -0.1(3) . . . . ?
C19 C20 C21 C23 -179.1(2) . . . . ?
C20 C21 C22 C17 -0.4(3) . . . . ?
C23 C21 C22 C17 178.65(19) . . . . ?
C18 C17 C22 C21 -0.2(3) . . . . ?
C16 C17 C22 C21 -177.87(19) . . . . ?
